data_7709949
loop_
_publ_author_name
'Schulz, Ji\<r\'i'
'C\'isa\<rov\'a, Ivana'
'Gyepes, R\'obert'
'\<St\<epni\<cka, Petr'

_publ_section_title
;
 Metallation of a gold(I) metalloligand with P,C-bridging
 phosphinoferrocenyl groups enables the construction of defined
 multimetallic arrays.
;
_journal_name_full 'Dalton transactions (Cambridge, England : 2003)'
_journal_paper_doi 10.1039/d2dt00850e
_journal_year 2022
_chemical_formula_moiety 'C80 H102 Au4 Fe2 P4, 2(F6 Sb), 2(C6 H5 F)'
_chemical_formula_sum 'C92 H112 Au4 F14 Fe2 P4 Sb2'
_chemical_formula_weight 2750.76
_space_group_crystal_system monoclinic
_space_group_IT_number 14
_space_group_name_Hall '-P 2yn'
_space_group_name_H-M_alt 'P 1 21/n 1'
_atom_sites_solution_hydrogens geom
_atom_sites_solution_primary direct
_atom_sites_solution_secondary difmap
_audit_creation_method SHELXL-2017/1
_audit_update_record
;
2021-11-27 deposited with the CCDC.	2022-03-25 downloaded from the CCDC.
;
_cell_angle_alpha 90
_cell_angle_beta 98.5330(10)
_cell_angle_gamma 90
_cell_formula_units_Z 4
_cell_length_a 15.3175(6)
_cell_length_b 16.1547(6)
_cell_length_c 37.8665(14)
_cell_measurement_reflns_used 9927
_cell_measurement_temperature 120(2)
_cell_measurement_theta_max 27.46
_cell_measurement_theta_min 2.26
_cell_volume 9266.3(6)
_computing_cell_refinement 'SAINT V8.40A (Bruker Nano, Inc., 2019)'
_computing_data_collection 'Bruker Instrument Service vV6.2.14'
_computing_data_reduction 'SAINT V8.40A (Bruker Nano, Inc., 2019)'
_computing_molecular_graphics 'PLATON (Spek, 2017)'
_computing_publication_material 'PLATON (Spek, 2017)'
_computing_structure_refinement 'SHELXL-2017/1 (Sheldrick, 2017)'
_computing_structure_solution 'XT, VERSION 2014/5'
_diffrn_ambient_temperature 120(2)
_diffrn_measured_fraction_theta_full 0.995
_diffrn_measured_fraction_theta_max 0.988
_diffrn_measurement_device_type 'Bruker D8 VENTURE Kappa Duo with PHOTON 1000'
_diffrn_measurement_method '\f and \w scans'
_diffrn_radiation_monochromator 'Quazar Mo multilayer optic'
_diffrn_radiation_source 'I\mS micro-focus sealed tube'
_diffrn_radiation_type MoK\a
_diffrn_radiation_wavelength 0.71073
_diffrn_reflns_av_R_equivalents 0.0514
_diffrn_reflns_av_unetI/netI 0.0307
_diffrn_reflns_Laue_measured_fraction_full 0.995
_diffrn_reflns_Laue_measured_fraction_max 0.988
_diffrn_reflns_limit_h_max 19
_diffrn_reflns_limit_h_min -19
_diffrn_reflns_limit_k_max 20
_diffrn_reflns_limit_k_min 0
_diffrn_reflns_limit_l_max 49
_diffrn_reflns_limit_l_min 0
_diffrn_reflns_number 21734
_diffrn_reflns_point_group_measured_fraction_full 0.995
_diffrn_reflns_point_group_measured_fraction_max 0.988
_diffrn_reflns_theta_full 25.242
_diffrn_reflns_theta_max 27.528
_diffrn_reflns_theta_min 1.954
_exptl_absorpt_coefficient_mu 7.326
_exptl_absorpt_correction_T_max 0.72
_exptl_absorpt_correction_T_min 0.56
_exptl_absorpt_correction_type multi-scan
_exptl_absorpt_process_details 'TWINABS - Bruker AXS scaling for twinned crystals - Version 2012/1'
_exptl_crystal_colour orange
_exptl_crystal_density_diffrn 1.972
_exptl_crystal_description bar
_exptl_crystal_F_000 5280
_exptl_crystal_size_max 0.13
_exptl_crystal_size_mid 0.11
_exptl_crystal_size_min 0.05
_refine_diff_density_max 1.318
_refine_diff_density_min -1.166
_refine_diff_density_rms 0.152
_refine_ls_extinction_method none
_refine_ls_goodness_of_fit_ref 1.160
_refine_ls_hydrogen_treatment constr
_refine_ls_matrix_type full
_refine_ls_number_parameters 1064
_refine_ls_number_reflns 21734
_refine_ls_number_restraints 0
_refine_ls_restrained_S_all 1.160
_refine_ls_R_factor_all 0.0366
_refine_ls_R_factor_gt 0.0321
_refine_ls_shift/su_max 0.004
_refine_ls_shift/su_mean 0.000
_refine_ls_structure_factor_coef Fsqd
_refine_ls_weighting_details 'w=1/[\s^2^(Fo^2^)+(0.0148P)^2^+56.0900P] where P=(Fo^2^+2Fc^2^)/3'
_refine_ls_weighting_scheme calc
_refine_ls_wR_factor_gt 0.0669
_refine_ls_wR_factor_ref 0.0695
_reflns_Friedel_coverage 0.000
_reflns_number_gt 20412
_reflns_number_total 21734
_reflns_threshold_expression 'I > 2\s(I)'
_cod_data_source_file d2dt00850e3.cif
_cod_data_source_block js629
_cod_original_sg_symbol_H-M 'P 21/n'
_cod_database_code 7709949
_shelx_shelxl_version_number 2017/1
_shelx_space_group_comment
;
The symmetry employed for this shelxl refinement is uniquely defined
by the following loop, which should always be used as a source of
symmetry information in preference to the above space-group names.
They are only intended as comments.
;
_shelx_estimated_absorpt_t_min 0.449
_shelx_estimated_absorpt_t_max 0.711

loop_
_space_group_symop_operation_xyz
'x, y, z'
'-x+1/2, y+1/2, -z+1/2'
'-x, -y, -z'
'x-1/2, -y-1/2, z-1/2'

loop_
_atom_site_label
_atom_site_type_symbol
_atom_site_fract_x
_atom_site_fract_y
_atom_site_fract_z
_atom_site_U_iso_or_equiv
_atom_site_adp_type
_atom_site_occupancy
_atom_site_site_symmetry_order
_atom_site_calc_flag
_atom_site_refinement_flags_posn
_atom_site_refinement_flags_adp
_atom_site_refinement_flags_occupancy
_atom_site_disorder_assembly
_atom_site_disorder_group
Au1 Au 0.37304(2) 0.81723(2) 0.70166(2) 0.01293(4) Uani 1 1 d . . . . .
Au2 Au 0.58099(2) 0.72799(2) 0.69853(2) 0.01222(4) Uani 1 1 d . . . . .
Au3 Au 0.28408(2) 0.82292(2) 0.63208(2) 0.01531(5) Uani 1 1 d . . . . .
Au4 Au 0.61493(2) 0.72706(2) 0.62867(2) 0.01561(5) Uani 1 1 d . . . . .
Fe1 Fe 0.34070(5) 0.64089(5) 0.71308(2) 0.01256(15) Uani 1 1 d . . . . .
Fe2 Fe 0.62675(5) 0.90068(5) 0.71367(2) 0.01248(15) Uani 1 1 d . . . . .
P1 P 0.55927(9) 0.62184(9) 0.73577(4) 0.0115(3) Uani 1 1 d . . . . .
P2 P 0.42740(9) 0.92038(9) 0.73977(4) 0.0128(3) Uani 1 1 d . . . . .
P3 P 0.22926(10) 0.91321(9) 0.58773(4) 0.0158(3) Uani 1 1 d . . . . .
P4 P 0.64158(10) 0.64043(9) 0.58361(4) 0.0156(3) Uani 1 1 d . . . . .
C1 C 0.3129(4) 0.7210(4) 0.66847(14) 0.0165(11) Uani 1 1 d . . . . .
C2 C 0.2335(4) 0.6831(4) 0.67848(15) 0.0183(12) Uani 1 1 d . . . . .
H2 H 0.185175 0.712381 0.685576 0.022 Uiso 1 1 calc R U . . .
C3 C 0.2396(4) 0.5963(4) 0.67596(16) 0.0205(12) Uani 1 1 d . . . . .
H3 H 0.196123 0.557399 0.680498 0.025 Uiso 1 1 calc R U . . .
C4 C 0.3234(4) 0.5772(4) 0.66534(15) 0.0191(12) Uani 1 1 d . . . . .
H4 H 0.345246 0.523276 0.661820 0.023 Uiso 1 1 calc R U . . .
C5 C 0.3680(4) 0.6527(4) 0.66097(14) 0.0171(11) Uani 1 1 d . . . . .
H5 H 0.425060 0.657423 0.654180 0.020 Uiso 1 1 calc R U . . .
C6 C 0.4529(3) 0.6190(3) 0.74962(14) 0.0113(10) Uani 1 1 d . . . . .
C7 C 0.4066(3) 0.6890(4) 0.76142(14) 0.0133(10) Uani 1 1 d . . . . .
H7 H 0.430292 0.742885 0.766089 0.016 Uiso 1 1 calc R U . . .
C8 C 0.3183(4) 0.6634(4) 0.76492(15) 0.0192(12) Uani 1 1 d . . . . .
H8 H 0.273077 0.697713 0.771555 0.023 Uiso 1 1 calc R U . . .
C9 C 0.3111(4) 0.5778(4) 0.75667(15) 0.0174(12) Uani 1 1 d . . . . .
H9 H 0.260152 0.544510 0.757278 0.021 Uiso 1 1 calc R U . . .
C10 C 0.3938(4) 0.5498(4) 0.74723(14) 0.0144(11) Uani 1 1 d . . . . .
H10 H 0.406979 0.494980 0.740574 0.017 Uiso 1 1 calc R U . . .
C11 C 0.6419(4) 0.6339(3) 0.77559(14) 0.0149(11) Uani 1 1 d . . . . .
C12 C 0.6222(4) 0.6370(4) 0.80972(15) 0.0204(12) Uani 1 1 d . . . . .
H12 H 0.563801 0.626055 0.814039 0.024 Uiso 1 1 calc R U . . .
C13 C 0.6885(5) 0.6563(4) 0.83828(17) 0.0299(15) Uani 1 1 d . . . . .
H13 H 0.674570 0.659731 0.861867 0.036 Uiso 1 1 calc R U . . .
C14 C 0.7727(5) 0.6702(4) 0.83216(18) 0.0298(15) Uani 1 1 d . . . . .
H14 H 0.817440 0.683118 0.851553 0.036 Uiso 1 1 calc R U . . .
C15 C 0.7934(4) 0.6657(4) 0.79794(18) 0.0250(14) Uani 1 1 d . . . . .
H15 H 0.852559 0.674417 0.794003 0.030 Uiso 1 1 calc R U . . .
C16 C 0.7287(4) 0.6486(4) 0.76939(17) 0.0203(12) Uani 1 1 d . . . . .
H16 H 0.742787 0.646857 0.745797 0.024 Uiso 1 1 calc R U . . .
C17 C 0.5690(4) 0.5178(3) 0.71934(14) 0.0141(11) Uani 1 1 d . . . . .
C18 C 0.5643(4) 0.5051(4) 0.68264(15) 0.0186(12) Uani 1 1 d . . . . .
H18 H 0.562361 0.551295 0.667015 0.022 Uiso 1 1 calc R U . . .
C19 C 0.5623(5) 0.4256(4) 0.66886(18) 0.0271(14) Uani 1 1 d . . . . .
H19 H 0.556872 0.417196 0.643799 0.033 Uiso 1 1 calc R U . . .
C20 C 0.5683(4) 0.3586(4) 0.69176(17) 0.0246(13) Uani 1 1 d . . . . .
H20 H 0.567426 0.304019 0.682329 0.030 Uiso 1 1 calc R U . . .
C21 C 0.5755(4) 0.3702(4) 0.72859(17) 0.0214(13) Uani 1 1 d . . . . .
H21 H 0.580007 0.323737 0.744150 0.026 Uiso 1 1 calc R U . . .
C22 C 0.5762(4) 0.4501(3) 0.74250(15) 0.0159(11) Uani 1 1 d . . . . .
H22 H 0.581582 0.458388 0.767560 0.019 Uiso 1 1 calc R U . . .
C31 C 0.6167(4) 0.8268(4) 0.66652(13) 0.0165(11) Uani 1 1 d . . . . .
C32 C 0.7040(4) 0.8618(4) 0.67669(15) 0.0153(11) Uani 1 1 d . . . . .
H32 H 0.756911 0.830778 0.682572 0.018 Uiso 1 1 calc R U . . .
C33 C 0.6983(4) 0.9489(4) 0.67650(16) 0.0187(12) Uani 1 1 d . . . . .
H33 H 0.746339 0.986421 0.681443 0.022 Uiso 1 1 calc R U . . .
C34 C 0.6071(4) 0.9706(4) 0.66752(14) 0.0178(12) Uani 1 1 d . . . . .
H34 H 0.583876 1.025206 0.665673 0.021 Uiso 1 1 calc R U . . .
C35 C 0.5577(4) 0.8968(3) 0.66190(14) 0.0162(11) Uani 1 1 d . . . . .
H35 H 0.495309 0.893755 0.655999 0.019 Uiso 1 1 calc R U . . .
C36 C 0.5456(4) 0.9195(3) 0.75160(14) 0.0140(11) Uani 1 1 d . . . . .
C37 C 0.5979(4) 0.8476(3) 0.76110(14) 0.0149(11) Uani 1 1 d . . . . .
H37 H 0.575803 0.793553 0.764266 0.018 Uiso 1 1 calc R U . . .
C38 C 0.6882(4) 0.8699(4) 0.76502(15) 0.0175(12) Uani 1 1 d . . . . .
H38 H 0.737068 0.833796 0.771061 0.021 Uiso 1 1 calc R U . . .
C39 C 0.6925(4) 0.9563(4) 0.75829(16) 0.0211(13) Uani 1 1 d . . . . .
H39 H 0.745066 0.987899 0.759006 0.025 Uiso 1 1 calc R U . . .
C40 C 0.6056(4) 0.9874(4) 0.75036(14) 0.0154(11) Uani 1 1 d . . . . .
H40 H 0.589640 1.043336 0.745124 0.018 Uiso 1 1 calc R U . . .
C41 C 0.3822(4) 0.9090(3) 0.78126(15) 0.0156(11) Uani 1 1 d . . . . .
C42 C 0.2931(4) 0.8878(4) 0.77961(17) 0.0235(13) Uani 1 1 d . . . . .
H42 H 0.257097 0.883175 0.757016 0.028 Uiso 1 1 calc R U . . .
C43 C 0.2569(5) 0.8737(4) 0.81018(19) 0.0278(15) Uani 1 1 d . . . . .
H43 H 0.196257 0.859627 0.808615 0.033 Uiso 1 1 calc R U . . .
C44 C 0.3090(5) 0.8800(4) 0.84325(19) 0.0325(16) Uani 1 1 d . . . . .
H44 H 0.283856 0.869835 0.864326 0.039 Uiso 1 1 calc R U . . .
C45 C 0.3975(5) 0.9010(4) 0.84582(17) 0.0293(15) Uani 1 1 d . . . . .
H45 H 0.433121 0.905431 0.868521 0.035 Uiso 1 1 calc R U . . .
C46 C 0.4334(4) 0.9156(4) 0.81487(15) 0.0202(12) Uani 1 1 d . . . . .
H46 H 0.493919 0.930349 0.816562 0.024 Uiso 1 1 calc R U . . .
C47 C 0.4078(3) 1.0257(3) 0.72473(15) 0.0136(11) Uani 1 1 d . . . . .
C48 C 0.4222(4) 1.0925(4) 0.74836(16) 0.0190(12) Uani 1 1 d . . . . .
H48 H 0.433818 1.083040 0.773379 0.023 Uiso 1 1 calc R U . . .
C49 C 0.4193(4) 1.1724(4) 0.73517(17) 0.0222(13) Uani 1 1 d . . . . .
H49 H 0.429365 1.217736 0.751220 0.027 Uiso 1 1 calc R U . . .
C50 C 0.4019(4) 1.1869(4) 0.69865(18) 0.0251(13) Uani 1 1 d . . . . .
H50 H 0.401325 1.242014 0.689826 0.030 Uiso 1 1 calc R U . . .
C51 C 0.3853(4) 1.1214(4) 0.67512(16) 0.0225(13) Uani 1 1 d . . . . .
H51 H 0.372144 1.131589 0.650186 0.027 Uiso 1 1 calc R U . . .
C52 C 0.3879(4) 1.0401(4) 0.68800(16) 0.0190(12) Uani 1 1 d . . . . .
H52 H 0.376121 0.994945 0.671906 0.023 Uiso 1 1 calc R U . . .
C61 C 0.3124(4) 0.9443(4) 0.56013(15) 0.0179(12) Uani 1 1 d . . . . .
H61 H 0.284076 0.983180 0.541285 0.022 Uiso 1 1 calc R U . . .
C62 C 0.3480(4) 0.8694(4) 0.54159(16) 0.0220(13) Uani 1 1 d . . . . .
H62A H 0.371376 0.827898 0.559799 0.026 Uiso 1 1 calc R U . . .
H62B H 0.299077 0.843420 0.525320 0.026 Uiso 1 1 calc R U . . .
C63 C 0.4211(4) 0.8947(4) 0.52028(17) 0.0267(14) Uani 1 1 d . . . . .
H63A H 0.444171 0.844874 0.509558 0.032 Uiso 1 1 calc R U . . .
H63B H 0.396507 0.932279 0.500652 0.032 Uiso 1 1 calc R U . . .
C64 C 0.4964(4) 0.9382(4) 0.54423(19) 0.0287(15) Uani 1 1 d . . . . .
H64A H 0.523692 0.899460 0.562941 0.034 Uiso 1 1 calc R U . . .
H64B H 0.542235 0.955237 0.529828 0.034 Uiso 1 1 calc R U . . .
C65 C 0.4619(4) 1.0136(5) 0.56154(19) 0.0305(15) Uani 1 1 d . . . . .
H65A H 0.438984 1.054172 0.542846 0.037 Uiso 1 1 calc R U . . .
H65B H 0.510868 1.040091 0.577604 0.037 Uiso 1 1 calc R U . . .
C66 C 0.3879(4) 0.9900(4) 0.58306(16) 0.0231(13) Uani 1 1 d . . . . .
H66A H 0.412624 0.954317 0.603364 0.028 Uiso 1 1 calc R U . . .
H66B H 0.364625 1.040812 0.592917 0.028 Uiso 1 1 calc R U . . .
C67 C 0.1944(4) 1.0086(4) 0.60815(15) 0.0193(12) Uani 1 1 d . . . . .
H67 H 0.248580 1.030817 0.623156 0.023 Uiso 1 1 calc R U . . .
C68 C 0.1595(5) 1.0785(4) 0.58312(17) 0.0288(15) Uani 1 1 d . . . . .
H68A H 0.104282 1.060434 0.568158 0.035 Uiso 1 1 calc R U . . .
H68B H 0.203225 1.091181 0.567065 0.035 Uiso 1 1 calc R U . . .
C69 C 0.1416(6) 1.1564(4) 0.6036(2) 0.0358(17) Uani 1 1 d . . . . .
H69A H 0.116012 1.199459 0.586484 0.043 Uiso 1 1 calc R U . . .
H69B H 0.197905 1.177929 0.616527 0.043 Uiso 1 1 calc R U . . .
C70 C 0.0779(5) 1.1392(5) 0.6303(2) 0.0352(16) Uani 1 1 d . . . . .
H70A H 0.018983 1.125169 0.617153 0.042 Uiso 1 1 calc R U . . .
H70B H 0.071873 1.189524 0.644612 0.042 Uiso 1 1 calc R U . . .
C71 C 0.1117(5) 1.0675(5) 0.65513(19) 0.0369(18) Uani 1 1 d . . . . .
H71A H 0.167102 1.084308 0.670293 0.044 Uiso 1 1 calc R U . . .
H71B H 0.067560 1.054861 0.671009 0.044 Uiso 1 1 calc R U . . .
C72 C 0.1286(5) 0.9899(5) 0.63423(18) 0.0326(16) Uani 1 1 d . . . . .
H72A H 0.072234 0.969923 0.620700 0.039 Uiso 1 1 calc R U . . .
H72B H 0.152668 0.945745 0.651027 0.039 Uiso 1 1 calc R U . . .
C73 C 0.1325(4) 0.8699(4) 0.55908(15) 0.0203(12) Uani 1 1 d . . . . .
H73 H 0.080638 0.880223 0.571716 0.024 Uiso 1 1 calc R U . . .
C74 C 0.1108(4) 0.9112(4) 0.52224(16) 0.0246(14) Uani 1 1 d . . . . .
H74A H 0.105177 0.971727 0.525212 0.029 Uiso 1 1 calc R U . . .
H74B H 0.159289 0.900876 0.508196 0.029 Uiso 1 1 calc R U . . .
C75 C 0.0242(4) 0.8764(5) 0.50221(18) 0.0304(15) Uani 1 1 d . . . . .
H75A H -0.024764 0.889354 0.515667 0.037 Uiso 1 1 calc R U . . .
H75B H 0.011193 0.902926 0.478452 0.037 Uiso 1 1 calc R U . . .
C76 C 0.0303(5) 0.7835(5) 0.49765(18) 0.0317(16) Uani 1 1 d . . . . .
H76A H 0.076297 0.770774 0.482638 0.038 Uiso 1 1 calc R U . . .
H76B H -0.026745 0.762226 0.485298 0.038 Uiso 1 1 calc R U . . .
C77 C 0.0530(5) 0.7408(5) 0.53369(18) 0.0340(17) Uani 1 1 d . . . . .
H77A H 0.059867 0.680643 0.529937 0.041 Uiso 1 1 calc R U . . .
H77B H 0.003902 0.748681 0.547685 0.041 Uiso 1 1 calc R U . . .
C78 C 0.1388(4) 0.7756(4) 0.55485(17) 0.0252(14) Uani 1 1 d . . . . .
H78A H 0.149627 0.749342 0.578726 0.030 Uiso 1 1 calc R U . . .
H78B H 0.189089 0.762094 0.542206 0.030 Uiso 1 1 calc R U . . .
C81 C 0.6919(4) 0.5447(4) 0.60375(15) 0.0202(12) Uani 1 1 d . . . . .
H81 H 0.646862 0.519307 0.617011 0.024 Uiso 1 1 calc R U . . .
C82 C 0.7721(5) 0.5642(4) 0.63195(17) 0.0311(15) Uani 1 1 d . . . . .
H82A H 0.819266 0.589544 0.620282 0.037 Uiso 1 1 calc R U . . .
H82B H 0.754919 0.604445 0.649430 0.037 Uiso 1 1 calc R U . . .
C83 C 0.8067(5) 0.4847(5) 0.65137(19) 0.0363(17) Uani 1 1 d . . . . .
H83A H 0.860002 0.497979 0.668598 0.044 Uiso 1 1 calc R U . . .
H83B H 0.761333 0.463012 0.665031 0.044 Uiso 1 1 calc R U . . .
C84 C 0.8294(5) 0.4183(5) 0.6259(2) 0.0386(18) Uani 1 1 d . . . . .
H84A H 0.848592 0.367451 0.639388 0.046 Uiso 1 1 calc R U . . .
H84B H 0.878834 0.437557 0.613788 0.046 Uiso 1 1 calc R U . . .
C85 C 0.7496(5) 0.3992(4) 0.5981(2) 0.0393(18) Uani 1 1 d . . . . .
H85A H 0.702202 0.375195 0.610023 0.047 Uiso 1 1 calc R U . . .
H85B H 0.766097 0.357805 0.580970 0.047 Uiso 1 1 calc R U . . .
C86 C 0.7151(5) 0.4778(4) 0.57773(18) 0.0277(14) Uani 1 1 d . . . . .
H86A H 0.661979 0.464091 0.560484 0.033 Uiso 1 1 calc R U . . .
H86B H 0.760724 0.499299 0.564139 0.033 Uiso 1 1 calc R U . . .
C87 C 0.7206(4) 0.6895(4) 0.55774(14) 0.0180(12) Uani 1 1 d . . . . .
H87 H 0.780386 0.679932 0.571760 0.022 Uiso 1 1 calc R U . . .
C88 C 0.7240(4) 0.6524(4) 0.52052(15) 0.0224(13) Uani 1 1 d . . . . .
H88A H 0.735861 0.592199 0.522756 0.027 Uiso 1 1 calc R U . . .
H88B H 0.666138 0.660064 0.505320 0.027 Uiso 1 1 calc R U . . .
C89 C 0.7965(5) 0.6943(4) 0.50292(17) 0.0296(15) Uani 1 1 d . . . . .
H89A H 0.854877 0.682645 0.517085 0.035 Uiso 1 1 calc R U . . .
H89B H 0.796280 0.671375 0.478662 0.035 Uiso 1 1 calc R U . . .
C90 C 0.7819(5) 0.7880(5) 0.50046(17) 0.0306(16) Uani 1 1 d . . . . .
H90A H 0.830384 0.813869 0.489725 0.037 Uiso 1 1 calc R U . . .
H90B H 0.725793 0.799653 0.484663 0.037 Uiso 1 1 calc R U . . .
C91 C 0.7788(5) 0.8258(5) 0.53694(18) 0.0312(15) Uani 1 1 d . . . . .
H91A H 0.765691 0.885668 0.534218 0.037 Uiso 1 1 calc R U . . .
H91B H 0.837167 0.819668 0.551882 0.037 Uiso 1 1 calc R U . . .
C92 C 0.7086(5) 0.7844(4) 0.55556(17) 0.0278(14) Uani 1 1 d . . . . .
H92A H 0.649423 0.797313 0.542355 0.033 Uiso 1 1 calc R U . . .
H92B H 0.711723 0.807124 0.579989 0.033 Uiso 1 1 calc R U . . .
C93 C 0.5431(4) 0.6083(4) 0.55299(15) 0.0195(12) Uani 1 1 d . . . . .
H93 H 0.562070 0.570244 0.534714 0.023 Uiso 1 1 calc R U . . .
C94 C 0.4959(4) 0.6826(4) 0.53364(16) 0.0219(12) Uani 1 1 d . . . . .
H94A H 0.536460 0.710892 0.519479 0.026 Uiso 1 1 calc R U . . .
H94B H 0.479792 0.722444 0.551452 0.026 Uiso 1 1 calc R U . . .
C95 C 0.4116(4) 0.6554(5) 0.50858(19) 0.0311(16) Uani 1 1 d . . . . .
H95A H 0.381433 0.704913 0.497184 0.037 Uiso 1 1 calc R U . . .
H95B H 0.428336 0.619547 0.489467 0.037 Uiso 1 1 calc R U . . .
C96 C 0.3486(4) 0.6086(5) 0.5290(2) 0.0366(18) Uani 1 1 d . . . . .
H96A H 0.327192 0.645959 0.546551 0.044 Uiso 1 1 calc R U . . .
H96B H 0.296938 0.589313 0.512137 0.044 Uiso 1 1 calc R U . . .
C97 C 0.3954(5) 0.5347(4) 0.5482(2) 0.0339(16) Uani 1 1 d . . . . .
H97A H 0.411842 0.495056 0.530357 0.041 Uiso 1 1 calc R U . . .
H97B H 0.354612 0.506199 0.562157 0.041 Uiso 1 1 calc R U . . .
C98 C 0.4791(4) 0.5611(4) 0.57347(17) 0.0263(14) Uani 1 1 d . . . . .
H98A H 0.462361 0.596841 0.592593 0.032 Uiso 1 1 calc R U . . .
H98B H 0.508985 0.511340 0.584805 0.032 Uiso 1 1 calc R U . . .
Sb1 Sb -0.03553(3) 0.77967(3) 0.66171(2) 0.02603(9) Uani 1 1 d . . . . .
F1 F 0.0315(4) 0.8012(4) 0.62575(14) 0.0724(18) Uani 1 1 d . . . . .
F2 F 0.0033(3) 0.6697(3) 0.66366(14) 0.0535(13) Uani 1 1 d . . . . .
F3 F 0.0608(3) 0.8079(3) 0.69628(12) 0.0470(12) Uani 1 1 d . . . . .
F4 F -0.0727(3) 0.8895(3) 0.66194(15) 0.0581(14) Uani 1 1 d . . . . .
F5 F -0.1321(4) 0.7531(4) 0.62774(13) 0.0716(18) Uani 1 1 d . . . . .
F6 F -0.1021(3) 0.7550(3) 0.69804(12) 0.0470(12) Uani 1 1 d . . . . .
Sb2 Sb 0.43666(3) 0.27148(3) 0.58828(2) 0.02791(10) Uani 1 1 d . . . . .
F7 F 0.4050(3) 0.3160(3) 0.63043(11) 0.0409(10) Uani 1 1 d . . . . .
F8 F 0.3505(3) 0.1891(3) 0.58863(11) 0.0382(10) Uani 1 1 d . . . . .
F9 F 0.3531(4) 0.3405(3) 0.56202(12) 0.0542(14) Uani 1 1 d . . . . .
F10 F 0.5233(3) 0.3534(3) 0.58784(11) 0.0466(12) Uani 1 1 d . . . . .
F11 F 0.5192(3) 0.2033(3) 0.61608(13) 0.0488(12) Uani 1 1 d . . . . .
F12 F 0.4665(4) 0.2269(3) 0.54637(12) 0.0561(14) Uani 1 1 d . . . . .
F1S F 0.7598(4) 1.2076(4) 0.54467(15) 0.0710(17) Uani 1 1 d . . . . .
C1S C 0.7675(6) 1.1366(5) 0.5630(2) 0.0428(19) Uani 1 1 d . . . . .
C2S C 0.6933(5) 1.1011(6) 0.5733(2) 0.044(2) Uani 1 1 d . . . . .
H2S H 0.637341 1.127627 0.569196 0.052 Uiso 1 1 calc R U . . .
C3S C 0.7048(5) 1.0241(5) 0.59003(17) 0.0329(17) Uani 1 1 d . . . . .
H3S H 0.654796 0.995378 0.595961 0.040 Uiso 1 1 calc R U . . .
C4S C 0.7872(6) 0.9888(5) 0.5981(2) 0.0417(19) Uani 1 1 d . . . . .
H4S H 0.793658 0.939146 0.611685 0.050 Uiso 1 1 calc R U . . .
C5S C 0.8612(7) 1.0242(6) 0.5869(2) 0.056(2) Uani 1 1 d . . . . .
H5S H 0.916993 0.997378 0.590499 0.067 Uiso 1 1 calc R U . . .
C6S C 0.8495(6) 1.1011(6) 0.5700(2) 0.046(2) Uani 1 1 d . . . . .
H6S H 0.898992 1.129106 0.563250 0.056 Uiso 1 1 calc R U . . .
F2S F -0.0908(4) 0.4770(5) 0.54130(16) 0.087(2) Uani 1 1 d . . . . .
C7S C -0.0079(5) 0.4994(6) 0.5558(2) 0.047(2) Uani 1 1 d . . . . .
C8S C 0.0014(6) 0.5582(6) 0.5817(2) 0.045(2) Uani 1 1 d . . . . .
H8S H -0.048626 0.582849 0.589551 0.054 Uiso 1 1 calc R U . . .
C9S C 0.0862(6) 0.5810(5) 0.5961(2) 0.0386(18) Uani 1 1 d . . . . .
H9S H 0.094680 0.621816 0.614347 0.046 Uiso 1 1 calc R U . . .
C10S C 0.1588(5) 0.5453(5) 0.58447(19) 0.0343(16) Uani 1 1 d . . . . .
H10S H 0.216688 0.562664 0.594113 0.041 Uiso 1 1 calc R U . . .
C11S C 0.1467(5) 0.4843(6) 0.5587(2) 0.049(2) Uani 1 1 d . . . . .
H11S H 0.196295 0.458243 0.551147 0.059 Uiso 1 1 calc R U . . .
C12S C 0.0617(6) 0.4608(7) 0.5439(2) 0.057(3) Uani 1 1 d . . . . .
H12S H 0.052316 0.419179 0.526052 0.068 Uiso 1 1 calc R U . . .

loop_
_atom_site_aniso_label
_atom_site_aniso_U_11
_atom_site_aniso_U_22
_atom_site_aniso_U_33
_atom_site_aniso_U_23
_atom_site_aniso_U_13
_atom_site_aniso_U_12
Au1 0.01284(10) 0.01297(10) 0.01225(9) 0.00057(8) -0.00061(7) -0.00145(8)
Au2 0.01366(10) 0.01227(9) 0.01100(9) 0.00062(8) 0.00270(7) -0.00144(8)
Au3 0.01509(10) 0.01667(10) 0.01299(9) 0.00317(8) -0.00180(8) -0.00040(8)
Au4 0.01918(11) 0.01682(10) 0.01148(9) -0.00130(8) 0.00440(8) -0.00134(9)
Fe1 0.0103(4) 0.0129(4) 0.0144(4) 0.0020(3) 0.0014(3) -0.0005(3)
Fe2 0.0126(4) 0.0120(4) 0.0129(4) -0.0006(3) 0.0022(3) 0.0003(3)
P1 0.0103(6) 0.0127(6) 0.0117(6) 0.0004(5) 0.0022(5) -0.0010(5)
P2 0.0136(7) 0.0118(6) 0.0126(6) -0.0001(5) 0.0009(5) 0.0003(5)
P3 0.0157(7) 0.0179(7) 0.0126(6) 0.0032(6) -0.0015(5) 0.0010(6)
P4 0.0173(7) 0.0189(7) 0.0109(6) -0.0017(6) 0.0029(5) -0.0016(6)
C1 0.021(3) 0.016(3) 0.010(2) 0.002(2) -0.006(2) -0.001(2)
C2 0.010(3) 0.024(3) 0.019(3) 0.000(2) -0.005(2) -0.001(2)
C3 0.014(3) 0.023(3) 0.021(3) 0.001(2) -0.007(2) -0.007(2)
C4 0.015(3) 0.021(3) 0.020(3) -0.002(2) -0.002(2) -0.002(2)
C5 0.019(3) 0.020(3) 0.012(2) 0.000(2) 0.003(2) -0.001(2)
C6 0.011(2) 0.012(2) 0.012(2) 0.003(2) 0.0024(19) 0.000(2)
C7 0.008(2) 0.020(3) 0.012(2) 0.000(2) 0.0036(19) 0.000(2)
C8 0.014(3) 0.025(3) 0.020(3) 0.007(2) 0.006(2) 0.007(2)
C9 0.011(3) 0.023(3) 0.019(3) 0.005(2) 0.005(2) -0.001(2)
C10 0.014(3) 0.017(3) 0.013(2) 0.006(2) 0.004(2) 0.001(2)
C11 0.017(3) 0.013(3) 0.014(3) 0.001(2) 0.000(2) 0.003(2)
C12 0.020(3) 0.022(3) 0.018(3) 0.003(2) 0.001(2) 0.003(2)
C13 0.039(4) 0.027(3) 0.020(3) 0.002(3) -0.008(3) 0.002(3)
C14 0.032(4) 0.023(3) 0.028(3) 0.002(3) -0.016(3) -0.001(3)
C15 0.013(3) 0.019(3) 0.040(4) 0.003(3) -0.005(3) -0.001(2)
C16 0.011(3) 0.022(3) 0.027(3) 0.000(2) 0.002(2) 0.002(2)
C17 0.011(3) 0.015(3) 0.017(3) 0.000(2) 0.004(2) 0.000(2)
C18 0.023(3) 0.018(3) 0.015(3) -0.002(2) 0.005(2) -0.005(2)
C19 0.033(4) 0.025(3) 0.023(3) -0.004(3) 0.004(3) 0.000(3)
C20 0.025(3) 0.014(3) 0.032(3) -0.008(3) -0.001(3) 0.001(2)
C21 0.023(3) 0.012(3) 0.028(3) 0.006(2) 0.000(3) 0.000(2)
C22 0.016(3) 0.015(3) 0.015(3) 0.003(2) -0.001(2) 0.001(2)
C31 0.026(3) 0.017(3) 0.006(2) -0.001(2) 0.004(2) -0.003(2)
C32 0.010(3) 0.018(3) 0.019(3) 0.002(2) 0.007(2) -0.002(2)
C33 0.014(3) 0.020(3) 0.025(3) 0.000(2) 0.010(2) -0.009(2)
C34 0.025(3) 0.014(3) 0.015(3) 0.005(2) 0.004(2) -0.002(2)
C35 0.023(3) 0.016(3) 0.009(2) 0.003(2) 0.003(2) 0.001(2)
C36 0.020(3) 0.013(3) 0.010(2) -0.004(2) 0.003(2) 0.000(2)
C37 0.025(3) 0.009(2) 0.010(2) -0.0027(19) 0.002(2) 0.002(2)
C38 0.017(3) 0.020(3) 0.015(3) -0.001(2) 0.000(2) 0.004(2)
C39 0.018(3) 0.022(3) 0.022(3) -0.004(2) -0.001(2) -0.002(2)
C40 0.016(3) 0.014(3) 0.016(3) -0.001(2) 0.003(2) -0.001(2)
C41 0.020(3) 0.010(2) 0.018(3) -0.002(2) 0.008(2) 0.001(2)
C42 0.023(3) 0.020(3) 0.029(3) -0.006(3) 0.007(3) -0.003(3)
C43 0.027(3) 0.018(3) 0.043(4) -0.001(3) 0.019(3) -0.003(3)
C44 0.053(5) 0.020(3) 0.031(4) 0.002(3) 0.027(3) 0.004(3)
C45 0.043(4) 0.028(3) 0.018(3) 0.005(3) 0.007(3) 0.006(3)
C46 0.019(3) 0.026(3) 0.016(3) 0.000(2) 0.004(2) 0.000(2)
C47 0.005(2) 0.017(3) 0.020(3) 0.004(2) 0.004(2) 0.001(2)
C48 0.016(3) 0.020(3) 0.022(3) -0.003(2) 0.007(2) 0.003(2)
C49 0.023(3) 0.012(3) 0.033(3) -0.003(2) 0.008(3) 0.000(2)
C50 0.023(3) 0.016(3) 0.038(4) 0.004(3) 0.009(3) 0.003(3)
C51 0.021(3) 0.025(3) 0.022(3) 0.007(2) 0.002(2) 0.004(3)
C52 0.013(3) 0.019(3) 0.025(3) -0.002(2) 0.002(2) 0.001(2)
C61 0.020(3) 0.016(3) 0.017(3) 0.003(2) 0.000(2) 0.000(2)
C62 0.021(3) 0.023(3) 0.022(3) -0.002(2) 0.002(2) -0.003(3)
C63 0.032(4) 0.027(3) 0.023(3) 0.000(3) 0.008(3) 0.004(3)
C64 0.024(3) 0.028(3) 0.037(4) 0.006(3) 0.011(3) -0.002(3)
C65 0.017(3) 0.036(4) 0.039(4) -0.001(3) 0.007(3) -0.009(3)
C66 0.027(3) 0.023(3) 0.019(3) -0.003(2) 0.002(2) -0.006(3)
C67 0.021(3) 0.018(3) 0.019(3) 0.001(2) 0.001(2) 0.006(2)
C68 0.038(4) 0.023(3) 0.025(3) 0.004(3) 0.003(3) 0.009(3)
C69 0.053(5) 0.019(3) 0.034(4) -0.001(3) 0.005(3) 0.009(3)
C70 0.036(4) 0.033(4) 0.037(4) -0.010(3) 0.007(3) 0.010(3)
C71 0.036(4) 0.050(5) 0.028(4) -0.003(3) 0.014(3) 0.012(4)
C72 0.038(4) 0.034(4) 0.029(3) 0.006(3) 0.013(3) 0.005(3)
C73 0.014(3) 0.027(3) 0.019(3) 0.002(2) -0.002(2) -0.003(2)
C74 0.028(3) 0.024(3) 0.019(3) 0.003(3) -0.006(3) 0.003(3)
C75 0.019(3) 0.043(4) 0.027(3) 0.002(3) -0.004(3) 0.003(3)
C76 0.023(3) 0.040(4) 0.028(3) -0.006(3) -0.010(3) -0.006(3)
C77 0.035(4) 0.034(4) 0.029(3) 0.003(3) -0.008(3) -0.015(3)
C78 0.022(3) 0.027(3) 0.024(3) 0.006(3) -0.006(2) -0.009(3)
C81 0.018(3) 0.024(3) 0.019(3) 0.003(2) 0.002(2) 0.002(2)
C82 0.035(4) 0.035(4) 0.020(3) -0.001(3) -0.003(3) 0.007(3)
C83 0.028(4) 0.049(5) 0.030(4) 0.013(3) 0.000(3) 0.015(3)
C84 0.038(4) 0.034(4) 0.043(4) 0.010(3) 0.003(3) 0.011(3)
C85 0.041(4) 0.023(4) 0.052(5) -0.001(3) -0.002(4) 0.011(3)
C86 0.031(4) 0.022(3) 0.028(3) -0.003(3) -0.002(3) 0.003(3)
C87 0.015(3) 0.027(3) 0.012(2) -0.002(2) 0.004(2) -0.006(2)
C88 0.023(3) 0.030(3) 0.015(3) -0.002(2) 0.006(2) 0.000(3)
C89 0.031(4) 0.041(4) 0.019(3) -0.003(3) 0.009(3) -0.001(3)
C90 0.028(3) 0.044(4) 0.021(3) 0.007(3) 0.007(3) -0.008(3)
C91 0.034(4) 0.033(4) 0.027(3) 0.000(3) 0.008(3) -0.016(3)
C92 0.028(3) 0.034(4) 0.023(3) -0.005(3) 0.008(3) -0.009(3)
C93 0.020(3) 0.023(3) 0.016(3) -0.003(2) 0.003(2) 0.000(2)
C94 0.022(3) 0.018(3) 0.025(3) 0.004(3) 0.000(2) 0.000(3)
C95 0.024(3) 0.032(4) 0.034(4) 0.006(3) -0.005(3) -0.004(3)
C96 0.016(3) 0.033(4) 0.058(5) 0.005(3) -0.004(3) -0.006(3)
C97 0.021(3) 0.028(4) 0.051(4) 0.004(3) 0.001(3) -0.008(3)
C98 0.026(3) 0.027(3) 0.026(3) 0.007(3) 0.004(3) -0.001(3)
Sb1 0.0255(2) 0.0320(2) 0.02053(19) -0.00081(18) 0.00339(17) 0.00064(18)
F1 0.098(5) 0.079(4) 0.050(3) -0.005(3) 0.042(3) -0.039(4)
F2 0.055(3) 0.037(3) 0.076(4) -0.008(2) 0.035(3) 0.006(2)
F3 0.035(2) 0.049(3) 0.050(3) 0.005(2) -0.016(2) -0.003(2)
F4 0.049(3) 0.037(3) 0.083(4) 0.006(3) -0.008(3) 0.013(2)
F5 0.081(4) 0.082(4) 0.042(3) 0.011(3) -0.024(3) -0.040(3)
F6 0.042(3) 0.063(3) 0.040(2) 0.004(2) 0.017(2) 0.003(2)
Sb2 0.0374(2) 0.0278(2) 0.01703(18) 0.00256(18) -0.00078(17) -0.01066(19)
F7 0.043(2) 0.052(3) 0.028(2) -0.006(2) 0.0067(18) -0.007(2)
F8 0.041(2) 0.033(2) 0.038(2) 0.0081(19) -0.0030(19) -0.015(2)
F9 0.077(4) 0.030(2) 0.046(3) 0.013(2) -0.023(3) -0.005(2)
F10 0.061(3) 0.048(3) 0.034(2) -0.011(2) 0.018(2) -0.032(2)
F11 0.035(2) 0.059(3) 0.049(3) 0.015(2) -0.003(2) 0.005(2)
F12 0.092(4) 0.047(3) 0.034(2) -0.015(2) 0.025(3) -0.026(3)
F1S 0.083(4) 0.071(4) 0.055(3) 0.018(3) -0.002(3) -0.004(3)
C1S 0.052(5) 0.049(5) 0.026(4) 0.006(3) 0.002(3) -0.007(4)
C2S 0.030(4) 0.072(6) 0.028(4) -0.001(4) -0.001(3) -0.005(4)
C3S 0.029(4) 0.049(5) 0.018(3) 0.004(3) -0.006(3) -0.014(3)
C4S 0.046(5) 0.039(4) 0.039(4) -0.008(4) 0.005(4) -0.014(4)
C5S 0.062(6) 0.053(6) 0.047(5) 0.004(4) -0.013(4) -0.014(5)
C6S 0.037(4) 0.066(6) 0.037(4) -0.001(4) 0.010(3) -0.012(4)
F2S 0.036(3) 0.155(7) 0.070(4) -0.010(4) 0.011(3) -0.019(4)
C7S 0.019(4) 0.079(6) 0.046(5) -0.002(4) 0.012(3) -0.007(4)
C8S 0.042(5) 0.055(5) 0.044(5) 0.006(4) 0.023(4) 0.010(4)
C9S 0.054(5) 0.031(4) 0.033(4) 0.002(3) 0.016(4) -0.001(4)
C10S 0.029(4) 0.042(4) 0.031(4) 0.001(3) 0.003(3) -0.004(3)
C11S 0.029(4) 0.069(6) 0.051(5) -0.019(5) 0.010(4) -0.005(4)
C12S 0.040(5) 0.080(7) 0.051(5) -0.029(5) 0.011(4) -0.011(5)

loop_
_atom_type_symbol
_atom_type_description
_atom_type_scat_dispersion_real
_atom_type_scat_dispersion_imag
_atom_type_scat_source
C C 0.0033 0.0016 'International Tables Vol C Tables 4.2.6.8 and 6.1.1.4'
H H 0.0000 0.0000 'International Tables Vol C Tables 4.2.6.8 and 6.1.1.4'
Au Au -2.0133 8.8022 'International Tables Vol C Tables 4.2.6.8 and 6.1.1.4'
F F 0.0171 0.0103 'International Tables Vol C Tables 4.2.6.8 and 6.1.1.4'
Fe Fe 0.3463 0.8444 'International Tables Vol C Tables 4.2.6.8 and 6.1.1.4'
P P 0.1023 0.0942 'International Tables Vol C Tables 4.2.6.8 and 6.1.1.4'
Sb Sb -0.5866 1.5461 'International Tables Vol C Tables 4.2.6.8 and 6.1.1.4'

loop_
_geom_angle_atom_site_label_1
_geom_angle_atom_site_label_2
_geom_angle_atom_site_label_3
_geom_angle
_geom_angle_site_symmetry_1
_geom_angle_site_symmetry_3
_geom_angle_publ_flag
C1 Au1 P2 175.14(17) . . ?
C1 Au1 Au3 49.82(14) . . ?
P2 Au1 Au3 131.06(4) . . ?
C1 Au1 Fe1 46.21(14) . . ?
P2 Au1 Fe1 132.08(4) . . ?
Au3 Au1 Fe1 95.854(17) . . ?
C31 Au2 P1 173.42(16) . . ?
C31 Au2 Au4 50.10(15) . . ?
P1 Au2 Au4 130.77(4) . . ?
C31 Au2 Fe2 46.99(15) . . ?
P1 Au2 Fe2 130.75(4) . . ?
Au4 Au2 Fe2 96.854(17) . . ?
C1 Au3 P3 167.59(15) . . ?
C1 Au3 Au1 48.91(14) . . ?
P3 Au3 Au1 142.28(4) . . ?
C31 Au4 P4 165.25(16) . . ?
C31 Au4 Au2 49.16(15) . . ?
P4 Au4 Au2 142.57(4) . . ?
C10 Fe1 C9 41.2(2) . . ?
C10 Fe1 C2 147.7(2) . . ?
C9 Fe1 C2 115.2(2) . . ?
C10 Fe1 C3 111.6(2) . . ?
C9 Fe1 C3 98.1(2) . . ?
C2 Fe1 C3 40.0(2) . . ?
C10 Fe1 C4 100.5(2) . . ?
C9 Fe1 C4 116.3(2) . . ?
C2 Fe1 C4 67.7(2) . . ?
C3 Fe1 C4 40.7(2) . . ?
C10 Fe1 C6 40.7(2) . . ?
C9 Fe1 C6 68.8(2) . . ?
C2 Fe1 C6 170.5(2) . . ?
C3 Fe1 C6 149.5(2) . . ?
C4 Fe1 C6 119.1(2) . . ?
C10 Fe1 C8 68.6(2) . . ?
C9 Fe1 C8 40.3(2) . . ?
C2 Fe1 C8 108.4(2) . . ?
C3 Fe1 C8 119.6(2) . . ?
C4 Fe1 C8 154.0(2) . . ?
C6 Fe1 C8 68.6(2) . . ?
C10 Fe1 C5 123.1(2) . . ?
C9 Fe1 C5 155.2(2) . . ?
C2 Fe1 C5 67.7(2) . . ?
C3 Fe1 C5 67.8(2) . . ?
C4 Fe1 C5 40.0(2) . . ?
C6 Fe1 C5 112.6(2) . . ?
C8 Fe1 C5 164.5(2) . . ?
C10 Fe1 C7 67.8(2) . . ?
C9 Fe1 C7 67.5(2) . . ?
C2 Fe1 C7 131.7(2) . . ?
C3 Fe1 C7 159.7(2) . . ?
C4 Fe1 C7 158.4(2) . . ?
C6 Fe1 C7 40.4(2) . . ?
C8 Fe1 C7 40.3(2) . . ?
C5 Fe1 C7 130.7(2) . . ?
C10 Fe1 C1 163.0(2) . . ?
C9 Fe1 C1 154.7(2) . . ?
C2 Fe1 C1 40.9(2) . . ?
C3 Fe1 C1 68.2(2) . . ?
C4 Fe1 C1 67.8(2) . . ?
C6 Fe1 C1 133.2(2) . . ?
C8 Fe1 C1 127.2(2) . . ?
C5 Fe1 C1 40.1(2) . . ?
C7 Fe1 C1 118.8(2) . . ?
C10 Fe1 Au1 137.00(16) . . ?
C9 Fe1 Au1 131.66(17) . . ?
C2 Fe1 Au1 73.81(17) . . ?
C3 Fe1 Au1 111.42(17) . . ?
C4 Fe1 Au1 110.95(17) . . ?
C6 Fe1 Au1 97.05(15) . . ?
C8 Fe1 Au1 91.39(17) . . ?
C5 Fe1 Au1 73.15(16) . . ?
C7 Fe1 Au1 72.54(15) . . ?
C1 Fe1 Au1 46.25(15) . . ?
C40 Fe2 C39 40.6(2) . . ?
C40 Fe2 C36 41.1(2) . . ?
C39 Fe2 C36 68.4(2) . . ?
C40 Fe2 C33 111.2(2) . . ?
C39 Fe2 C33 98.7(2) . . ?
C36 Fe2 C33 149.2(2) . . ?
C40 Fe2 C32 147.2(2) . . ?
C39 Fe2 C32 115.7(2) . . ?
C36 Fe2 C32 170.7(2) . . ?
C33 Fe2 C32 40.0(2) . . ?
C40 Fe2 C34 100.6(2) . . ?
C39 Fe2 C34 116.8(2) . . ?
C36 Fe2 C34 118.9(2) . . ?
C33 Fe2 C34 40.6(2) . . ?
C32 Fe2 C34 67.6(2) . . ?
C40 Fe2 C35 123.6(2) . . ?
C39 Fe2 C35 155.5(2) . . ?
C36 Fe2 C35 112.7(2) . . ?
C33 Fe2 C35 67.4(2) . . ?
C32 Fe2 C35 67.3(2) . . ?
C34 Fe2 C35 39.7(2) . . ?
C40 Fe2 C38 67.9(2) . . ?
C39 Fe2 C38 40.2(2) . . ?
C36 Fe2 C38 67.7(2) . . ?
C33 Fe2 C38 120.9(2) . . ?
C32 Fe2 C38 109.5(2) . . ?
C34 Fe2 C38 155.0(2) . . ?
C35 Fe2 C38 164.3(2) . . ?
C40 Fe2 C37 67.7(2) . . ?
C39 Fe2 C37 67.2(2) . . ?
C36 Fe2 C37 40.2(2) . . ?
C33 Fe2 C37 160.2(2) . . ?
C32 Fe2 C37 132.3(2) . . ?
C34 Fe2 C37 157.9(2) . . ?
C35 Fe2 C37 130.6(2) . . ?
C38 Fe2 C37 39.5(2) . . ?
C40 Fe2 C31 163.4(2) . . ?
C39 Fe2 C31 154.6(2) . . ?
C36 Fe2 C31 133.7(2) . . ?
C33 Fe2 C31 67.7(2) . . ?
C32 Fe2 C31 40.4(2) . . ?
C34 Fe2 C31 67.3(2) . . ?
C35 Fe2 C31 40.0(2) . . ?
C38 Fe2 C31 127.7(2) . . ?
C37 Fe2 C31 119.3(2) . . ?
C40 Fe2 Au2 137.44(16) . . ?
C39 Fe2 Au2 131.23(18) . . ?
C36 Fe2 Au2 97.25(16) . . ?
C33 Fe2 Au2 111.37(17) . . ?
C32 Fe2 Au2 73.73(16) . . ?
C34 Fe2 Au2 110.90(17) . . ?
C35 Fe2 Au2 73.30(16) . . ?
C38 Fe2 Au2 91.01(17) . . ?
C37 Fe2 Au2 72.63(15) . . ?
C31 Fe2 Au2 46.69(15) . . ?
C6 P1 C17 101.7(3) . . ?
C6 P1 C11 108.1(3) . . ?
C17 P1 C11 107.5(3) . . ?
C6 P1 Au2 115.16(18) . . ?
C17 P1 Au2 117.44(18) . . ?
C11 P1 Au2 106.48(19) . . ?
C36 P2 C47 101.6(3) . . ?
C36 P2 C41 106.4(3) . . ?
C47 P2 C41 107.5(3) . . ?
C36 P2 Au1 114.27(18) . . ?
C47 P2 Au1 117.47(19) . . ?
C41 P2 Au1 108.86(19) . . ?
C61 P3 C67 106.2(3) . . ?
C61 P3 C73 109.6(3) . . ?
C67 P3 C73 107.9(3) . . ?
C61 P3 Au3 112.50(19) . . ?
C67 P3 Au3 108.86(19) . . ?
C73 P3 Au3 111.5(2) . . ?
C93 P4 C81 106.2(3) . . ?
C93 P4 C87 109.2(3) . . ?
C81 P4 C87 108.2(3) . . ?
C93 P4 Au4 115.0(2) . . ?
C81 P4 Au4 108.3(2) . . ?
C87 P4 Au4 109.68(19) . . ?
C5 C1 C2 105.3(5) . . ?
C5 C1 Fe1 68.7(3) . . ?
C2 C1 Fe1 67.3(3) . . ?
C5 C1 Au1 117.5(4) . . ?
C2 C1 Au1 117.3(4) . . ?
Fe1 C1 Au1 87.54(19) . . ?
C5 C1 Au3 122.0(4) . . ?
C2 C1 Au3 112.8(4) . . ?
Fe1 C1 Au3 167.3(3) . . ?
Au1 C1 Au3 81.3(2) . . ?
C3 C2 C1 109.4(5) . . ?
C3 C2 Fe1 70.0(3) . . ?
C1 C2 Fe1 71.8(3) . . ?
C3 C2 H2 125.3 . . ?
C1 C2 H2 125.3 . . ?
Fe1 C2 H2 124.5 . . ?
C2 C3 C4 107.7(5) . . ?
C2 C3 Fe1 70.0(3) . . ?
C4 C3 Fe1 69.7(3) . . ?
C2 C3 H3 126.1 . . ?
C4 C3 H3 126.1 . . ?
Fe1 C3 H3 125.8 . . ?
C5 C4 C3 108.3(5) . . ?
C5 C4 Fe1 70.9(3) . . ?
C3 C4 Fe1 69.6(3) . . ?
C5 C4 H4 125.8 . . ?
C3 C4 H4 125.8 . . ?
Fe1 C4 H4 125.3 . . ?
C4 C5 C1 109.2(5) . . ?
C4 C5 Fe1 69.1(3) . . ?
C1 C5 Fe1 71.2(3) . . ?
C4 C5 H5 125.4 . . ?
C1 C5 H5 125.4 . . ?
Fe1 C5 H5 125.8 . . ?
C10 C6 C7 107.3(5) . . ?
C10 C6 P1 126.6(4) . . ?
C7 C6 P1 125.8(4) . . ?
C10 C6 Fe1 68.7(3) . . ?
C7 C6 Fe1 71.0(3) . . ?
P1 C6 Fe1 120.2(3) . . ?
C8 C7 C6 108.4(5) . . ?
C8 C7 Fe1 68.8(3) . . ?
C6 C7 Fe1 68.6(3) . . ?
C8 C7 H7 125.8 . . ?
C6 C7 H7 125.8 . . ?
Fe1 C7 H7 128.4 . . ?
C9 C8 C7 107.7(5) . . ?
C9 C8 Fe1 68.9(3) . . ?
C7 C8 Fe1 71.0(3) . . ?
C9 C8 H8 126.2 . . ?
C7 C8 H8 126.2 . . ?
Fe1 C8 H8 125.6 . . ?
C8 C9 C10 108.5(5) . . ?
C8 C9 Fe1 70.9(3) . . ?
C10 C9 Fe1 69.4(3) . . ?
C8 C9 H9 125.7 . . ?
C10 C9 H9 125.7 . . ?
Fe1 C9 H9 125.6 . . ?
C6 C10 C9 108.1(5) . . ?
C6 C10 Fe1 70.5(3) . . ?
C9 C10 Fe1 69.4(3) . . ?
C6 C10 H10 126.0 . . ?
C9 C10 H10 126.0 . . ?
Fe1 C10 H10 125.6 . . ?
C12 C11 C16 119.8(5) . . ?
C12 C11 P1 124.0(5) . . ?
C16 C11 P1 115.9(4) . . ?
C11 C12 C13 120.0(6) . . ?
C11 C12 H12 120.0 . . ?
C13 C12 H12 120.0 . . ?
C14 C13 C12 120.0(6) . . ?
C14 C13 H13 120.0 . . ?
C12 C13 H13 120.0 . . ?
C13 C14 C15 120.4(6) . . ?
C13 C14 H14 119.8 . . ?
C15 C14 H14 119.8 . . ?
C14 C15 C16 120.4(6) . . ?
C14 C15 H15 119.8 . . ?
C16 C15 H15 119.8 . . ?
C15 C16 C11 119.3(6) . . ?
C15 C16 H16 120.3 . . ?
C11 C16 H16 120.3 . . ?
C18 C17 C22 119.9(5) . . ?
C18 C17 P1 119.0(4) . . ?
C22 C17 P1 121.0(4) . . ?
C19 C18 C17 120.4(6) . . ?
C19 C18 H18 119.8 . . ?
C17 C18 H18 119.8 . . ?
C20 C19 C18 119.7(6) . . ?
C20 C19 H19 120.2 . . ?
C18 C19 H19 120.2 . . ?
C19 C20 C21 120.7(6) . . ?
C19 C20 H20 119.7 . . ?
C21 C20 H20 119.7 . . ?
C22 C21 C20 119.8(5) . . ?
C22 C21 H21 120.1 . . ?
C20 C21 H21 120.1 . . ?
C21 C22 C17 119.5(5) . . ?
C21 C22 H22 120.2 . . ?
C17 C22 H22 120.2 . . ?
C35 C31 C32 105.2(5) . . ?
C35 C31 Au2 116.7(4) . . ?
C32 C31 Au2 116.5(4) . . ?
C35 C31 Fe2 68.2(3) . . ?
C32 C31 Fe2 67.1(3) . . ?
Au2 C31 Fe2 86.31(19) . . ?
C35 C31 Au4 124.1(4) . . ?
C32 C31 Au4 112.8(4) . . ?
Au2 C31 Au4 80.7(2) . . ?
Fe2 C31 Au4 165.3(3) . . ?
C33 C32 C31 109.5(5) . . ?
C33 C32 Fe2 70.0(3) . . ?
C31 C32 Fe2 72.5(3) . . ?
C33 C32 H32 125.3 . . ?
C31 C32 H32 125.3 . . ?
Fe2 C32 H32 123.9 . . ?
C32 C33 C34 107.7(5) . . ?
C32 C33 Fe2 70.0(3) . . ?
C34 C33 Fe2 69.8(3) . . ?
C32 C33 H33 126.2 . . ?
C34 C33 H33 126.2 . . ?
Fe2 C33 H33 125.6 . . ?
C35 C34 C33 108.2(5) . . ?
C35 C34 Fe2 70.9(3) . . ?
C33 C34 Fe2 69.6(3) . . ?
C35 C34 H34 125.9 . . ?
C33 C34 H34 125.9 . . ?
Fe2 C34 H34 125.2 . . ?
C34 C35 C31 109.4(5) . . ?
C34 C35 Fe2 69.3(3) . . ?
C31 C35 Fe2 71.8(3) . . ?
C34 C35 H35 125.3 . . ?
C31 C35 H35 125.3 . . ?
Fe2 C35 H35 125.1 . . ?
C37 C36 C40 107.0(5) . . ?
C37 C36 P2 125.2(4) . . ?
C40 C36 P2 127.6(4) . . ?
C37 C36 Fe2 71.4(3) . . ?
C40 C36 Fe2 68.5(3) . . ?
P2 C36 Fe2 121.1(3) . . ?
C38 C37 C36 108.8(5) . . ?
C38 C37 Fe2 70.0(3) . . ?
C36 C37 Fe2 68.4(3) . . ?
C38 C37 H37 125.6 . . ?
C36 C37 H37 125.6 . . ?
Fe2 C37 H37 127.5 . . ?
C37 C38 C39 107.6(5) . . ?
C37 C38 Fe2 70.4(3) . . ?
C39 C38 Fe2 68.1(3) . . ?
C37 C38 H38 126.2 . . ?
C39 C38 H38 126.2 . . ?
Fe2 C38 H38 126.9 . . ?
C40 C39 C38 108.6(5) . . ?
C40 C39 Fe2 69.3(3) . . ?
C38 C39 Fe2 71.7(3) . . ?
C40 C39 H39 125.7 . . ?
C38 C39 H39 125.7 . . ?
Fe2 C39 H39 124.9 . . ?
C39 C40 C36 108.0(5) . . ?
C39 C40 Fe2 70.1(3) . . ?
C36 C40 Fe2 70.3(3) . . ?
C39 C40 H40 126.0 . . ?
C36 C40 H40 126.0 . . ?
Fe2 C40 H40 125.1 . . ?
C46 C41 C42 118.1(5) . . ?
C46 C41 P2 123.1(4) . . ?
C42 C41 P2 118.7(5) . . ?
C43 C42 C41 121.0(6) . . ?
C43 C42 H42 119.5 . . ?
C41 C42 H42 119.5 . . ?
C42 C43 C44 120.0(6) . . ?
C42 C43 H43 120.0 . . ?
C44 C43 H43 120.0 . . ?
C43 C44 C45 120.4(6) . . ?
C43 C44 H44 119.8 . . ?
C45 C44 H44 119.8 . . ?
C46 C45 C44 119.2(6) . . ?
C46 C45 H45 120.4 . . ?
C44 C45 H45 120.4 . . ?
C45 C46 C41 121.2(6) . . ?
C45 C46 H46 119.4 . . ?
C41 C46 H46 119.4 . . ?
C52 C47 C48 119.9(5) . . ?
C52 C47 P2 118.1(4) . . ?
C48 C47 P2 121.5(4) . . ?
C49 C48 C47 119.7(6) . . ?
C49 C48 H48 120.1 . . ?
C47 C48 H48 120.1 . . ?
C48 C49 C50 120.6(6) . . ?
C48 C49 H49 119.7 . . ?
C50 C49 H49 119.7 . . ?
C51 C50 C49 120.1(6) . . ?
C51 C50 H50 119.9 . . ?
C49 C50 H50 119.9 . . ?
C50 C51 C52 120.1(6) . . ?
C50 C51 H51 120.0 . . ?
C52 C51 H51 120.0 . . ?
C47 C52 C51 119.5(6) . . ?
C47 C52 H52 120.2 . . ?
C51 C52 H52 120.2 . . ?
C66 C61 C62 110.5(5) . . ?
C66 C61 P3 109.8(4) . . ?
C62 C61 P3 111.6(4) . . ?
C66 C61 H61 108.3 . . ?
C62 C61 H61 108.3 . . ?
P3 C61 H61 108.3 . . ?
C63 C62 C61 111.5(5) . . ?
C63 C62 H62A 109.3 . . ?
C61 C62 H62A 109.3 . . ?
C63 C62 H62B 109.3 . . ?
C61 C62 H62B 109.3 . . ?
H62A C62 H62B 108.0 . . ?
C64 C63 C62 110.9(5) . . ?
C64 C63 H63A 109.5 . . ?
C62 C63 H63A 109.5 . . ?
C64 C63 H63B 109.5 . . ?
C62 C63 H63B 109.5 . . ?
H63A C63 H63B 108.0 . . ?
C65 C64 C63 110.2(6) . . ?
C65 C64 H64A 109.6 . . ?
C63 C64 H64A 109.6 . . ?
C65 C64 H64B 109.6 . . ?
C63 C64 H64B 109.6 . . ?
H64A C64 H64B 108.1 . . ?
C64 C65 C66 111.2(6) . . ?
C64 C65 H65A 109.4 . . ?
C66 C65 H65A 109.4 . . ?
C64 C65 H65B 109.4 . . ?
C66 C65 H65B 109.4 . . ?
H65A C65 H65B 108.0 . . ?
C61 C66 C65 111.9(5) . . ?
C61 C66 H66A 109.2 . . ?
C65 C66 H66A 109.2 . . ?
C61 C66 H66B 109.2 . . ?
C65 C66 H66B 109.2 . . ?
H66A C66 H66B 107.9 . . ?
C68 C67 C72 110.0(5) . . ?
C68 C67 P3 117.2(4) . . ?
C72 C67 P3 111.3(4) . . ?
C68 C67 H67 105.8 . . ?
C72 C67 H67 105.8 . . ?
P3 C67 H67 105.8 . . ?
C67 C68 C69 111.7(5) . . ?
C67 C68 H68A 109.3 . . ?
C69 C68 H68A 109.3 . . ?
C67 C68 H68B 109.3 . . ?
C69 C68 H68B 109.3 . . ?
H68A C68 H68B 107.9 . . ?
C68 C69 C70 111.5(6) . . ?
C68 C69 H69A 109.3 . . ?
C70 C69 H69A 109.3 . . ?
C68 C69 H69B 109.3 . . ?
C70 C69 H69B 109.3 . . ?
H69A C69 H69B 108.0 . . ?
C69 C70 C71 110.7(6) . . ?
C69 C70 H70A 109.5 . . ?
C71 C70 H70A 109.5 . . ?
C69 C70 H70B 109.5 . . ?
C71 C70 H70B 109.5 . . ?
H70A C70 H70B 108.1 . . ?
C72 C71 C70 111.7(6) . . ?
C72 C71 H71A 109.3 . . ?
C70 C71 H71A 109.3 . . ?
C72 C71 H71B 109.3 . . ?
C70 C71 H71B 109.3 . . ?
H71A C71 H71B 107.9 . . ?
C71 C72 C67 110.4(6) . . ?
C71 C72 H72A 109.6 . . ?
C67 C72 H72A 109.6 . . ?
C71 C72 H72B 109.6 . . ?
C67 C72 H72B 109.6 . . ?
H72A C72 H72B 108.1 . . ?
C78 C73 C74 110.1(5) . . ?
C78 C73 P3 112.4(4) . . ?
C74 C73 P3 114.6(4) . . ?
C78 C73 H73 106.4 . . ?
C74 C73 H73 106.4 . . ?
P3 C73 H73 106.4 . . ?
C75 C74 C73 110.2(5) . . ?
C75 C74 H74A 109.6 . . ?
C73 C74 H74A 109.6 . . ?
C75 C74 H74B 109.6 . . ?
C73 C74 H74B 109.6 . . ?
H74A C74 H74B 108.1 . . ?
C76 C75 C74 110.9(5) . . ?
C76 C75 H75A 109.5 . . ?
C74 C75 H75A 109.5 . . ?
C76 C75 H75B 109.5 . . ?
C74 C75 H75B 109.5 . . ?
H75A C75 H75B 108.1 . . ?
C75 C76 C77 110.9(6) . . ?
C75 C76 H76A 109.5 . . ?
C77 C76 H76A 109.5 . . ?
C75 C76 H76B 109.5 . . ?
C77 C76 H76B 109.5 . . ?
H76A C76 H76B 108.0 . . ?
C76 C77 C78 111.3(6) . . ?
C76 C77 H77A 109.4 . . ?
C78 C77 H77A 109.4 . . ?
C76 C77 H77B 109.4 . . ?
C78 C77 H77B 109.4 . . ?
H77A C77 H77B 108.0 . . ?
C73 C78 C77 110.7(5) . . ?
C73 C78 H78A 109.5 . . ?
C77 C78 H78A 109.5 . . ?
C73 C78 H78B 109.5 . . ?
C77 C78 H78B 109.5 . . ?
H78A C78 H78B 108.1 . . ?
C82 C81 C86 110.7(5) . . ?
C82 C81 P4 111.0(4) . . ?
C86 C81 P4 116.5(4) . . ?
C82 C81 H81 106.0 . . ?
C86 C81 H81 106.0 . . ?
P4 C81 H81 106.0 . . ?
C83 C82 C81 110.2(6) . . ?
C83 C82 H82A 109.6 . . ?
C81 C82 H82A 109.6 . . ?
C83 C82 H82B 109.6 . . ?
C81 C82 H82B 109.6 . . ?
H82A C82 H82B 108.1 . . ?
C84 C83 C82 112.5(6) . . ?
C84 C83 H83A 109.1 . . ?
C82 C83 H83A 109.1 . . ?
C84 C83 H83B 109.1 . . ?
C82 C83 H83B 109.1 . . ?
H83A C83 H83B 107.8 . . ?
C83 C84 C85 110.3(6) . . ?
C83 C84 H84A 109.6 . . ?
C85 C84 H84A 109.6 . . ?
C83 C84 H84B 109.6 . . ?
C85 C84 H84B 109.6 . . ?
H84A C84 H84B 108.1 . . ?
C84 C85 C86 111.1(6) . . ?
C84 C85 H85A 109.4 . . ?
C86 C85 H85A 109.4 . . ?
C84 C85 H85B 109.4 . . ?
C86 C85 H85B 109.4 . . ?
H85A C85 H85B 108.0 . . ?
C85 C86 C81 110.7(6) . . ?
C85 C86 H86A 109.5 . . ?
C81 C86 H86A 109.5 . . ?
C85 C86 H86B 109.5 . . ?
C81 C86 H86B 109.5 . . ?
H86A C86 H86B 108.1 . . ?
C88 C87 C92 110.9(5) . . ?
C88 C87 P4 115.6(4) . . ?
C92 C87 P4 111.9(4) . . ?
C88 C87 H87 105.9 . . ?
C92 C87 H87 105.9 . . ?
P4 C87 H87 105.9 . . ?
C89 C88 C87 110.5(5) . . ?
C89 C88 H88A 109.6 . . ?
C87 C88 H88A 109.6 . . ?
C89 C88 H88B 109.6 . . ?
C87 C88 H88B 109.6 . . ?
H88A C88 H88B 108.1 . . ?
C90 C89 C88 110.8(6) . . ?
C90 C89 H89A 109.5 . . ?
C88 C89 H89A 109.5 . . ?
C90 C89 H89B 109.5 . . ?
C88 C89 H89B 109.5 . . ?
H89A C89 H89B 108.1 . . ?
C91 C90 C89 111.5(6) . . ?
C91 C90 H90A 109.3 . . ?
C89 C90 H90A 109.3 . . ?
C91 C90 H90B 109.3 . . ?
C89 C90 H90B 109.3 . . ?
H90A C90 H90B 108.0 . . ?
C90 C91 C92 111.4(6) . . ?
C90 C91 H91A 109.4 . . ?
C92 C91 H91A 109.4 . . ?
C90 C91 H91B 109.4 . . ?
C92 C91 H91B 109.4 . . ?
H91A C91 H91B 108.0 . . ?
C91 C92 C87 111.9(6) . . ?
C91 C92 H92A 109.2 . . ?
C87 C92 H92A 109.2 . . ?
C91 C92 H92B 109.2 . . ?
C87 C92 H92B 109.2 . . ?
H92A C92 H92B 107.9 . . ?
C94 C93 C98 109.8(5) . . ?
C94 C93 P4 111.5(4) . . ?
C98 C93 P4 110.3(4) . . ?
C94 C93 H93 108.4 . . ?
C98 C93 H93 108.4 . . ?
P4 C93 H93 108.4 . . ?
C93 C94 C95 111.3(5) . . ?
C93 C94 H94A 109.4 . . ?
C95 C94 H94A 109.4 . . ?
C93 C94 H94B 109.4 . . ?
C95 C94 H94B 109.4 . . ?
H94A C94 H94B 108.0 . . ?
C96 C95 C94 111.3(6) . . ?
C96 C95 H95A 109.4 . . ?
C94 C95 H95A 109.4 . . ?
C96 C95 H95B 109.4 . . ?
C94 C95 H95B 109.4 . . ?
H95A C95 H95B 108.0 . . ?
C97 C96 C95 110.1(6) . . ?
C97 C96 H96A 109.6 . . ?
C95 C96 H96A 109.6 . . ?
C97 C96 H96B 109.6 . . ?
C95 C96 H96B 109.6 . . ?
H96A C96 H96B 108.2 . . ?
C96 C97 C98 111.7(6) . . ?
C96 C97 H97A 109.3 . . ?
C98 C97 H97A 109.3 . . ?
C96 C97 H97B 109.3 . . ?
C98 C97 H97B 109.3 . . ?
H97A C97 H97B 107.9 . . ?
C93 C98 C97 110.9(5) . . ?
C93 C98 H98A 109.5 . . ?
C97 C98 H98A 109.5 . . ?
C93 C98 H98B 109.5 . . ?
C97 C98 H98B 109.5 . . ?
H98A C98 H98B 108.0 . . ?
F1 Sb1 F5 90.3(3) . . ?
F1 Sb1 F4 91.6(3) . . ?
F5 Sb1 F4 90.6(3) . . ?
F1 Sb1 F2 90.0(3) . . ?
F5 Sb1 F2 91.4(3) . . ?
F4 Sb1 F2 177.5(2) . . ?
F1 Sb1 F6 178.4(3) . . ?
F5 Sb1 F6 89.7(2) . . ?
F4 Sb1 F6 90.0(2) . . ?
F2 Sb1 F6 88.5(2) . . ?
F1 Sb1 F3 90.2(2) . . ?
F5 Sb1 F3 179.1(3) . . ?
F4 Sb1 F3 88.6(2) . . ?
F2 Sb1 F3 89.5(2) . . ?
F6 Sb1 F3 89.8(2) . . ?
F12 Sb2 F9 90.7(3) . . ?
F12 Sb2 F8 89.6(2) . . ?
F9 Sb2 F8 90.0(2) . . ?
F12 Sb2 F10 90.1(2) . . ?
F9 Sb2 F10 90.2(2) . . ?
F8 Sb2 F10 179.6(2) . . ?
F12 Sb2 F11 91.2(2) . . ?
F9 Sb2 F11 178.0(2) . . ?
F8 Sb2 F11 89.8(2) . . ?
F10 Sb2 F11 90.0(2) . . ?
F12 Sb2 F7 179.3(2) . . ?
F9 Sb2 F7 88.9(2) . . ?
F8 Sb2 F7 89.72(19) . . ?
F10 Sb2 F7 90.54(19) . . ?
F11 Sb2 F7 89.2(2) . . ?
F1S C1S C6S 117.9(8) . . ?
F1S C1S C2S 119.4(8) . . ?
C6S C1S C2S 122.8(8) . . ?
C1S C2S C3S 116.4(8) . . ?
C1S C2S H2S 121.8 . . ?
C3S C2S H2S 121.8 . . ?
C4S C3S C2S 121.3(7) . . ?
C4S C3S H3S 119.3 . . ?
C2S C3S H3S 119.3 . . ?
C3S C4S C5S 121.6(8) . . ?
C3S C4S H4S 119.2 . . ?
C5S C4S H4S 119.2 . . ?
C4S C5S C6S 116.8(9) . . ?
C4S C5S H5S 121.6 . . ?
C6S C5S H5S 121.6 . . ?
C1S C6S C5S 120.9(8) . . ?
C1S C6S H6S 119.6 . . ?
C5S C6S H6S 119.6 . . ?
F2S C7S C8S 118.1(8) . . ?
F2S C7S C12S 118.3(8) . . ?
C8S C7S C12S 123.6(8) . . ?
C7S C8S C9S 117.6(7) . . ?
C7S C8S H8S 121.2 . . ?
C9S C8S H8S 121.2 . . ?
C10S C9S C8S 121.1(7) . . ?
C10S C9S H9S 119.5 . . ?
C8S C9S H9S 119.5 . . ?
C11S C10S C9S 119.5(7) . . ?
C11S C10S H10S 120.2 . . ?
C9S C10S H10S 120.2 . . ?
C10S C11S C12S 120.0(8) . . ?
C10S C11S H11S 120.0 . . ?
C12S C11S H11S 120.0 . . ?
C7S C12S C11S 118.1(8) . . ?
C7S C12S H12S 120.9 . . ?
C11S C12S H12S 120.9 . . ?

loop_
_geom_bond_atom_site_label_1
_geom_bond_atom_site_label_2
_geom_bond_distance
_geom_bond_site_symmetry_2
_geom_bond_publ_flag
Au1 C1 2.122(5) . ?
Au1 P2 2.2795(14) . ?
Au1 Au3 2.7825(3) . ?
Au1 Fe1 2.9344(8) . ?
Au2 C31 2.124(6) . ?
Au2 P1 2.2756(14) . ?
Au2 Au4 2.7707(3) . ?
Au2 Fe2 2.9127(8) . ?
Au3 C1 2.151(5) . ?
Au3 P3 2.2880(14) . ?
Au4 C31 2.154(6) . ?
Au4 P4 2.2896(14) . ?
Fe1 C10 2.047(5) . ?
Fe1 C9 2.048(6) . ?
Fe1 C2 2.059(5) . ?
Fe1 C3 2.060(6) . ?
Fe1 C4 2.063(6) . ?
Fe1 C6 2.071(5) . ?
Fe1 C8 2.074(6) . ?
Fe1 C5 2.086(6) . ?
Fe1 C7 2.103(5) . ?
Fe1 C1 2.120(5) . ?
Fe2 C40 2.032(6) . ?
Fe2 C39 2.043(6) . ?
Fe2 C36 2.056(5) . ?
Fe2 C33 2.061(6) . ?
Fe2 C32 2.061(5) . ?
Fe2 C34 2.065(5) . ?
Fe2 C35 2.086(5) . ?
Fe2 C38 2.091(6) . ?
Fe2 C37 2.096(5) . ?
Fe2 C31 2.134(5) . ?
P1 C6 1.785(5) . ?
P1 C17 1.807(6) . ?
P1 C11 1.830(6) . ?
P2 C36 1.800(6) . ?
P2 C47 1.805(6) . ?
P2 C41 1.818(6) . ?
P3 C61 1.834(6) . ?
P3 C67 1.838(6) . ?
P3 C73 1.841(6) . ?
P4 C93 1.836(6) . ?
P4 C81 1.842(6) . ?
P4 C87 1.845(6) . ?
C1 C5 1.443(8) . ?
C1 C2 1.462(8) . ?
C2 C3 1.409(8) . ?
C2 H2 0.9500 . ?
C3 C4 1.433(9) . ?
C3 H3 0.9500 . ?
C4 C5 1.419(8) . ?
C4 H4 0.9500 . ?
C5 H5 0.9500 . ?
C6 C10 1.433(8) . ?
C6 C7 1.440(7) . ?
C7 C8 1.438(8) . ?
C7 H7 0.9500 . ?
C8 C9 1.419(9) . ?
C8 H8 0.9500 . ?
C9 C10 1.440(8) . ?
C9 H9 0.9500 . ?
C10 H10 0.9500 . ?
C11 C12 1.371(8) . ?
C11 C16 1.404(8) . ?
C12 C13 1.404(8) . ?
C12 H12 0.9500 . ?
C13 C14 1.363(10) . ?
C13 H13 0.9500 . ?
C14 C15 1.381(10) . ?
C14 H14 0.9500 . ?
C15 C16 1.382(8) . ?
C15 H15 0.9500 . ?
C16 H16 0.9500 . ?
C17 C18 1.396(8) . ?
C17 C22 1.396(8) . ?
C18 C19 1.385(9) . ?
C18 H18 0.9500 . ?
C19 C20 1.382(9) . ?
C19 H19 0.9500 . ?
C20 C21 1.395(9) . ?
C20 H20 0.9500 . ?
C21 C22 1.393(8) . ?
C21 H21 0.9500 . ?
C22 H22 0.9500 . ?
C31 C35 1.442(8) . ?
C31 C32 1.451(8) . ?
C32 C33 1.410(8) . ?
C32 H32 0.9500 . ?
C33 C34 1.432(8) . ?
C33 H33 0.9500 . ?
C34 C35 1.411(8) . ?
C34 H34 0.9500 . ?
C35 H35 0.9500 . ?
C36 C37 1.426(8) . ?
C36 C40 1.436(8) . ?
C37 C38 1.416(8) . ?
C37 H37 0.9500 . ?
C38 C39 1.422(9) . ?
C38 H38 0.9500 . ?
C39 C40 1.412(8) . ?
C39 H39 0.9500 . ?
C40 H40 0.9500 . ?
C41 C46 1.396(8) . ?
C41 C42 1.399(8) . ?
C42 C43 1.375(9) . ?
C42 H42 0.9500 . ?
C43 C44 1.385(10) . ?
C43 H43 0.9500 . ?
C44 C45 1.388(11) . ?
C44 H44 0.9500 . ?
C45 C46 1.386(8) . ?
C45 H45 0.9500 . ?
C46 H46 0.9500 . ?
C47 C52 1.398(8) . ?
C47 C48 1.398(8) . ?
C48 C49 1.382(8) . ?
C48 H48 0.9500 . ?
C49 C50 1.389(9) . ?
C49 H49 0.9500 . ?
C50 C51 1.383(9) . ?
C50 H50 0.9500 . ?
C51 C52 1.400(8) . ?
C51 H51 0.9500 . ?
C52 H52 0.9500 . ?
C61 C66 1.529(8) . ?
C61 C62 1.539(8) . ?
C61 H61 1.0000 . ?
C62 C63 1.530(9) . ?
C62 H62A 0.9900 . ?
C62 H62B 0.9900 . ?
C63 C64 1.528(9) . ?
C63 H63A 0.9900 . ?
C63 H63B 0.9900 . ?
C64 C65 1.516(10) . ?
C64 H64A 0.9900 . ?
C64 H64B 0.9900 . ?
C65 C66 1.538(9) . ?
C65 H65A 0.9900 . ?
C65 H65B 0.9900 . ?
C66 H66A 0.9900 . ?
C66 H66B 0.9900 . ?
C67 C68 1.520(8) . ?
C67 C72 1.543(9) . ?
C67 H67 1.0000 . ?
C68 C69 1.525(9) . ?
C68 H68A 0.9900 . ?
C68 H68B 0.9900 . ?
C69 C70 1.529(11) . ?
C69 H69A 0.9900 . ?
C69 H69B 0.9900 . ?
C70 C71 1.534(10) . ?
C70 H70A 0.9900 . ?
C70 H70B 0.9900 . ?
C71 C72 1.524(10) . ?
C71 H71A 0.9900 . ?
C71 H71B 0.9900 . ?
C72 H72A 0.9900 . ?
C72 H72B 0.9900 . ?
C73 C78 1.537(9) . ?
C73 C74 1.537(8) . ?
C73 H73 1.0000 . ?
C74 C75 1.533(9) . ?
C74 H74A 0.9900 . ?
C74 H74B 0.9900 . ?
C75 C76 1.514(10) . ?
C75 H75A 0.9900 . ?
C75 H75B 0.9900 . ?
C76 C77 1.523(9) . ?
C76 H76A 0.9900 . ?
C76 H76B 0.9900 . ?
C77 C78 1.540(8) . ?
C77 H77A 0.9900 . ?
C77 H77B 0.9900 . ?
C78 H78A 0.9900 . ?
C78 H78B 0.9900 . ?
C81 C82 1.536(9) . ?
C81 C86 1.540(9) . ?
C81 H81 1.0000 . ?
C82 C83 1.535(9) . ?
C82 H82A 0.9900 . ?
C82 H82B 0.9900 . ?
C83 C84 1.518(11) . ?
C83 H83A 0.9900 . ?
C83 H83B 0.9900 . ?
C84 C85 1.522(11) . ?
C84 H84A 0.9900 . ?
C84 H84B 0.9900 . ?
C85 C86 1.537(9) . ?
C85 H85A 0.9900 . ?
C85 H85B 0.9900 . ?
C86 H86A 0.9900 . ?
C86 H86B 0.9900 . ?
C87 C88 1.540(8) . ?
C87 C92 1.545(9) . ?
C87 H87 1.0000 . ?
C88 C89 1.536(9) . ?
C88 H88A 0.9900 . ?
C88 H88B 0.9900 . ?
C89 C90 1.530(10) . ?
C89 H89A 0.9900 . ?
C89 H89B 0.9900 . ?
C90 C91 1.518(9) . ?
C90 H90A 0.9900 . ?
C90 H90B 0.9900 . ?
C91 C92 1.525(9) . ?
C91 H91A 0.9900 . ?
C91 H91B 0.9900 . ?
C92 H92A 0.9900 . ?
C92 H92B 0.9900 . ?
C93 C94 1.531(8) . ?
C93 C98 1.540(9) . ?
C93 H93 1.0000 . ?
C94 C95 1.548(9) . ?
C94 H94A 0.9900 . ?
C94 H94B 0.9900 . ?
C95 C96 1.524(10) . ?
C95 H95A 0.9900 . ?
C95 H95B 0.9900 . ?
C96 C97 1.522(10) . ?
C96 H96A 0.9900 . ?
C96 H96B 0.9900 . ?
C97 C98 1.542(9) . ?
C97 H97A 0.9900 . ?
C97 H97B 0.9900 . ?
C98 H98A 0.9900 . ?
C98 H98B 0.9900 . ?
Sb1 F1 1.856(5) . ?
Sb1 F5 1.860(5) . ?
Sb1 F4 1.863(5) . ?
Sb1 F2 1.872(5) . ?
Sb1 F6 1.873(4) . ?
Sb1 F3 1.878(4) . ?
Sb2 F12 1.860(4) . ?
Sb2 F9 1.869(5) . ?
Sb2 F8 1.876(4) . ?
Sb2 F10 1.876(4) . ?
Sb2 F11 1.877(4) . ?
Sb2 F7 1.879(4) . ?
F1S C1S 1.337(10) . ?
C1S C6S 1.370(12) . ?
C1S C2S 1.381(11) . ?
C2S C3S 1.396(11) . ?
C2S H2S 0.9500 . ?
C3S C4S 1.377(11) . ?
C3S H3S 0.9500 . ?
C4S C5S 1.392(13) . ?
C4S H4S 0.9500 . ?
C5S C6S 1.396(13) . ?
C5S H5S 0.9500 . ?
C6S H6S 0.9500 . ?
F2S C7S 1.356(9) . ?
C7S C8S 1.356(12) . ?
C7S C12S 1.367(12) . ?
C8S C9S 1.383(12) . ?
C8S H8S 0.9500 . ?
C9S C10S 1.382(11) . ?
C9S H9S 0.9500 . ?
C10S C11S 1.379(11) . ?
C10S H10S 0.9500 . ?
C11S C12S 1.391(12) . ?
C11S H11S 0.9500 . ?
C12S H12S 0.9500 . ?
